data_4315471
loop_
_publ_author_name
'Daniel Lundberg'
'Ingmar Persson'
'Lars Eriksson'
'Paola D'Angelo'
'Simone de Panfilis'

_publ_contact_author_address
;Swedish University of Agricultural Sciences (SLU)
Dept. of Chemistry
P.O. Box 7015
S-750 07 Uppsala
Sweden
;
_publ_contact_author_email daniel.lundberg@kemi.slu.se
_publ_contact_author_fax +46-18-673476
_publ_contact_author_name 'Daniel Lundberg'
_publ_contact_author_phone +46-18-671568
_publ_section_title
;
 Structural Study of the N,N'-Dimethylpropyleneurea Solvated
 Lanthanoid(III) Ions in Solution and Solid State with an Analysis of the
 Ionic Radii of Lanthanoid(III) Ions
;
_journal_name_full 'Inorganic Chemistry'
_journal_page_first 4420
_journal_page_last 4432
_journal_paper_doi 10.1021/ic100034q
_journal_volume 49
_journal_year 2010
_chemical_formula_moiety 'C36 H72 La N12 O6, 3(C6 H12 N2 O), 3(I)'
_chemical_formula_structural '(La (C6 H12 N2 O)6) (C6 H12 N2 O)3 I3'
_chemical_formula_sum 'C54 H108 I3 La N18 O9'
_chemical_formula_weight 1673.19
_chemical_name_common 'hexakis(dmpu)lanthanum(III) iodide'
_chemical_name_systematic 'hexakis[1,3-dimethyltetrahydropyrimidin-2(1H)-one-\kO]lanthanum(III) iodide'
_space_group_IT_number 176
_symmetry_cell_setting hexagonal
_symmetry_Int_Tables_number 176
_symmetry_space_group_name_Hall '-P 6c'
_symmetry_space_group_name_H-M 'P 63/m'
_atom_sites_solution_hydrogens geom
_atom_sites_solution_primary direct
_atom_sites_solution_secondary difmap
_audit_creation_method SHELXL-97
_cell_angle_alpha 90.00
_cell_angle_beta 90.00
_cell_angle_gamma 120.000(10)
_cell_formula_units_Z 2
_cell_length_a 13.33(1)
_cell_length_b 13.33(1)
_cell_length_c 23.32(1)
_cell_measurement_reflns_used 11255
_cell_measurement_temperature 100(2)
_cell_measurement_theta_max 31.88
_cell_measurement_theta_min 2.70
_cell_volume 3589(4)
_computing_structure_refinement 'SHELXL-97 (Sheldrick, 2008)'
_computing_structure_solution 'SHELXS-97 (Sheldrick, 2008)'
_diffrn_ambient_temperature 100(2)
_diffrn_detector_area_resol_mean 12.65
_diffrn_measured_fraction_theta_full 0.987
_diffrn_measured_fraction_theta_max 0.987
_diffrn_measurement_device_type MARCCD
_diffrn_measurement_method '\f scan'
_diffrn_radiation_monochromator silicon(111)
_diffrn_radiation_probe x-ray
_diffrn_radiation_source 'I711, Maxlab'
_diffrn_radiation_type synchrotron
_diffrn_radiation_wavelength 1.08700
_diffrn_reflns_av_R_equivalents 0.063
_diffrn_reflns_av_sigmaI/netI 0.1047
_diffrn_reflns_limit_h_max 11
_diffrn_reflns_limit_h_min -11
_diffrn_reflns_limit_k_max 12
_diffrn_reflns_limit_k_min -12
_diffrn_reflns_limit_l_max 22
_diffrn_reflns_limit_l_min -22
_diffrn_reflns_number 10280
_diffrn_reflns_theta_full 31.88
_diffrn_reflns_theta_max 31.88
_diffrn_reflns_theta_min 2.70
_diffrn_standards_number 0
_exptl_absorpt_coefficient_mu 5.982
_exptl_absorpt_correction_T_max 0.550
_exptl_absorpt_correction_T_min 0.171
_exptl_absorpt_correction_type refdelf
_exptl_absorpt_process_details 'XABS2 (Parkin, S., Moezzi, B. and Hope H.  J. Appl. Cryst. (1995). 28, 53-56)'
_exptl_crystal_colour colourless
_exptl_crystal_density_diffrn 1.548
_exptl_crystal_density_method 'not measured'
_exptl_crystal_description block
_exptl_crystal_F_000 1692
_exptl_crystal_size_max 0.25
_exptl_crystal_size_mid 0.20
_exptl_crystal_size_min 0.10
_refine_diff_density_max 1.066
_refine_diff_density_min -0.635
_refine_diff_density_rms 0.163
_refine_ls_extinction_method none
_refine_ls_goodness_of_fit_ref 1.083
_refine_ls_hydrogen_treatment constr
_refine_ls_matrix_type full
_refine_ls_number_parameters 134
_refine_ls_number_reflns 1174
_refine_ls_number_restraints 0
_refine_ls_restrained_S_all 1.083
_refine_ls_R_factor_all 0.0600
_refine_ls_R_factor_gt 0.0551
_refine_ls_shift/su_max 0.000
_refine_ls_shift/su_mean 0.000
_refine_ls_structure_factor_coef Fsqd
_refine_ls_weighting_details 'calc w=1/[\s^2^(Fo^2^)+(0.0644P)^2^+6.8050P] where P=(Fo^2^+2Fc^2^)/3'
_refine_ls_weighting_scheme calc
_refine_ls_wR_factor_gt 0.1343
_refine_ls_wR_factor_ref 0.1375
_reflns_number_gt 1158
_reflns_number_total 1174
_reflns_threshold_expression I>2\s(I)
_cod_data_source_file ic100034q_si_002_1.cif
_cod_data_source_block ccdc_La
_cod_database_code 4315471

loop_
_symmetry_equiv_pos_as_xyz
'x, y, z'
'x-y, x, z+1/2'
'-y, x-y, z'
'-x, -y, z+1/2'
'-x+y, -x, z'
'y, -x+y, z+1/2'
'-x, -y, -z'
'-x+y, -x, -z-1/2'
'y, -x+y, -z'
'x, y, -z-1/2'
'x-y, x, -z'
'-y, x-y, -z-1/2'

loop_
_atom_site_label
_atom_site_type_symbol
_atom_site_fract_x
_atom_site_fract_y
_atom_site_fract_z
_atom_site_U_iso_or_equiv
_atom_site_adp_type
_atom_site_occupancy
_atom_site_symmetry_multiplicity
_atom_site_calc_flag
_atom_site_refinement_flags
_atom_site_disorder_assembly
_atom_site_disorder_group
I2 I 0.6667 0.3333 0.7500 0.0361(5) Uani 1 6 d S . .
I1 I 0.6667 0.3333 0.46288(3) 0.0541(5) Uani 1 3 d S . .
La1 La 0.0000 0.0000 0.5000 0.0184(5) Uani 1 6 d S . .
O1 O 0.1520(3) 0.0151(3) 0.55865(16) 0.0302(10) Uani 1 1 d . . .
C1 C 0.2542(5) 0.0545(5) 0.5798(3) 0.0283(16) Uani 1 1 d . . .
N11 N 0.3327(4) 0.0406(5) 0.5508(2) 0.0370(14) Uani 1 1 d . . .
N12 N 0.2803(4) 0.1086(4) 0.6305(2) 0.0352(13) Uani 1 1 d . . .
C11 C 0.3009(8) -0.0256(8) 0.4974(3) 0.062(3) Uani 1 1 d . . .
H11A H 0.3681 -0.0281 0.4823 0.093 Uiso 1 1 calc R . .
H11B H 0.2752 0.0116 0.4694 0.093 Uiso 1 1 calc R . .
H11C H 0.2378 -0.1046 0.5048 0.093 Uiso 1 1 calc R . .
C12 C 0.1909(6) 0.1075(6) 0.6661(3) 0.0489(19) Uani 1 1 d . . .
H12A H 0.2259 0.1522 0.7011 0.073 Uiso 1 1 calc R . .
H12B H 0.1342 0.0275 0.6763 0.073 Uiso 1 1 calc R . .
H12C H 0.1522 0.1422 0.6451 0.073 Uiso 1 1 calc R . .
C13 C 0.4495(5) 0.0782(6) 0.5730(3) 0.051(2) Uani 1 1 d . . .
H13A H 0.5054 0.1041 0.5409 0.061 Uiso 1 1 calc R . .
H13B H 0.4503 0.0125 0.5923 0.061 Uiso 1 1 calc R . .
C14 C 0.4838(6) 0.1743(7) 0.6142(3) 0.064(2) Uani 1 1 d . . .
H14A H 0.4992 0.2450 0.5931 0.077 Uiso 1 1 calc R . .
H14B H 0.5565 0.1903 0.6336 0.077 Uiso 1 1 calc R . .
C15 C 0.3909(5) 0.1466(7) 0.6591(3) 0.056(2) Uani 1 1 d . . .
H15A H 0.3847 0.0847 0.6848 0.068 Uiso 1 1 calc R . .
H15B H 0.4117 0.2162 0.6825 0.068 Uiso 1 1 calc R . .
O2 O 0.1046(6) 0.3075(6) 0.7500 0.0561(19) Uani 1 2 d S . .
c2 C 0.2080(8) 0.3761(8) 0.7500 0.037(2) Uani 1 2 d S . .
n21 N 0.2666(5) 0.4151(5) 0.7002(3) 0.0535(16) Uani 1 1 d . . .
c21 C 0.2018(7) 0.3841(7) 0.6461(3) 0.068(2) Uani 1 1 d . . .
h21a H 0.2558 0.4196 0.6140 0.103 Uiso 1 1 calc R . .
h21b H 0.1466 0.4124 0.6465 0.103 Uiso 1 1 calc R . .
h21c H 0.1597 0.2997 0.6416 0.103 Uiso 1 1 calc R . .
c22 C 0.3872(7) 0.5014(8) 0.6977(4) 0.090(3) Uani 1 1 d . . .
h22a H 0.3942 0.5778 0.6902 0.107 Uiso 1 1 calc R . .
h22b H 0.4234 0.4836 0.6652 0.107 Uiso 1 1 calc R . .
c23 C 0.4507(12) 0.5092(16) 0.7500 0.133(7) Uani 1 2 d S . .
h23a H 0.4693 0.4460 0.7500 0.160 Uiso 1 2 calc SR . .
h23b H 0.5248 0.5836 0.7500 0.160 Uiso 1 2 calc SR . .

loop_
_atom_site_aniso_label
_atom_site_aniso_U_11
_atom_site_aniso_U_22
_atom_site_aniso_U_33
_atom_site_aniso_U_23
_atom_site_aniso_U_13
_atom_site_aniso_U_12
I2 0.0375(6) 0.0375(6) 0.0334(8) 0.000 0.000 0.0188(3)
I1 0.0590(6) 0.0590(6) 0.0442(7) 0.000 0.000 0.0295(3)
La1 0.0170(5) 0.0170(5) 0.0213(6) 0.000 0.000 0.0085(3)
O1 0.018(3) 0.038(2) 0.035(2) -0.0070(19) -0.0103(19) 0.014(2)
C1 0.032(4) 0.021(3) 0.031(4) 0.005(3) 0.001(3) 0.013(3)
N11 0.024(3) 0.052(4) 0.042(3) -0.004(3) -0.006(3) 0.024(3)
N12 0.029(3) 0.041(3) 0.035(4) -0.001(3) -0.005(3) 0.017(3)
C11 0.062(6) 0.081(7) 0.054(5) -0.023(4) -0.006(3) 0.043(5)
C12 0.052(4) 0.055(4) 0.043(4) -0.012(3) -0.008(4) 0.030(4)
C13 0.027(4) 0.065(5) 0.059(5) 0.012(4) -0.004(4) 0.023(4)
C14 0.032(4) 0.081(6) 0.051(5) -0.014(4) -0.020(4) 0.007(4)
C15 0.033(4) 0.075(5) 0.042(4) -0.005(4) -0.012(4) 0.012(4)
O2 0.033(4) 0.047(4) 0.063(4) 0.000 0.000 0.002(4)
c2 0.026(6) 0.027(5) 0.044(7) 0.000 0.000 0.004(5)
n21 0.045(4) 0.045(4) 0.049(4) -0.003(3) 0.007(3) 0.007(3)
c21 0.096(6) 0.060(5) 0.043(5) 0.002(4) 0.001(5) 0.033(4)
c22 0.053(6) 0.083(6) 0.105(7) 0.019(6) 0.027(5) 0.013(5)
c23 0.045(9) 0.122(14) 0.181(19) 0.000 0.000 0.004(9)

loop_
_atom_type_symbol
_atom_type_description
_atom_type_scat_dispersion_real
_atom_type_scat_dispersion_imag
_atom_type_scat_source
C C -0.0021 0.0042 'International Tables Vol C Tables 4.2.6.8 and 6.1.1.4'
H H 0.0000 0.0000 'International Tables Vol C Tables 4.2.6.8 and 6.1.1.4'
N N -0.0032 0.0085 'International Tables Vol C Tables 4.2.6.8 and 6.1.1.4'
La La -0.5735 5.0998 'International Tables Vol C Tables 4.2.6.8 and 6.1.1.4'
O O -0.0044 0.0154 'International Tables Vol C Tables 4.2.6.8 and 6.1.1.4'
I I -0.6251 3.8120 'International Tables Vol C Tables 4.2.6.8 and 6.1.1.4'

loop_
_geom_angle_atom_site_label_1
_geom_angle_atom_site_label_2
_geom_angle_atom_site_label_3
_geom_angle
_geom_angle_site_symmetry_1
_geom_angle_site_symmetry_3
_geom_angle_publ_flag
O1 La1 O1 89.98(13) . 5 ?
O1 La1 O1 90.02(13) . 9_556 ?
O1 La1 O1 90.02(13) 5 9_556 ?
O1 La1 O1 89.98(13) . 3 ?
O1 La1 O1 89.98(13) 5 3 ?
O1 La1 O1 180.000(1) 9_556 3 ?
O1 La1 O1 180.000(1) . 7_556 ?
O1 La1 O1 90.02(13) 5 7_556 ?
O1 La1 O1 89.98(13) 9_556 7_556 ?
O1 La1 O1 90.02(13) 3 7_556 ?
O1 La1 O1 90.02(13) . 11_556 ?
O1 La1 O1 180.0 5 11_556 ?
O1 La1 O1 89.98(13) 9_556 11_556 ?
O1 La1 O1 90.02(13) 3 11_556 ?
O1 La1 O1 89.98(13) 7_556 11_556 ?
C1 O1 La1 160.3(4) . . ?
O1 C1 N11 119.5(5) . . ?
O1 C1 N12 119.7(5) . . ?
N11 C1 N12 120.8(5) . . ?
C1 N11 C11 120.3(6) . . ?
C1 N11 C13 123.0(5) . . ?
C11 N11 C13 116.4(6) . . ?
C1 N12 C12 120.8(5) . . ?
C1 N12 C15 122.5(5) . . ?
C12 N12 C15 115.2(5) . . ?
N11 C11 H11A 109.5 . . ?
N11 C11 H11B 109.5 . . ?
H11A C11 H11B 109.5 . . ?
N11 C11 H11C 109.5 . . ?
H11A C11 H11C 109.5 . . ?
H11B C11 H11C 109.5 . . ?
N12 C12 H12A 109.5 . . ?
N12 C12 H12B 109.5 . . ?
H12A C12 H12B 109.5 . . ?
N12 C12 H12C 109.5 . . ?
H12A C12 H12C 109.5 . . ?
H12B C12 H12C 109.5 . . ?
N11 C13 C14 110.0(6) . . ?
N11 C13 H13A 109.7 . . ?
C14 C13 H13A 109.7 . . ?
N11 C13 H13B 109.7 . . ?
C14 C13 H13B 109.7 . . ?
H13A C13 H13B 108.2 . . ?
C13 C14 C15 112.0(6) . . ?
C13 C14 H14A 109.2 . . ?
C15 C14 H14A 109.2 . . ?
C13 C14 H14B 109.2 . . ?
C15 C14 H14B 109.2 . . ?
H14A C14 H14B 107.9 . . ?
N12 C15 C14 109.3(5) . . ?
N12 C15 H15A 109.8 . . ?
C14 C15 H15A 109.8 . . ?
N12 C15 H15B 109.8 . . ?
C14 C15 H15B 109.8 . . ?
H15A C15 H15B 108.3 . . ?
O2 c2 n21 120.7(4) . 10_557 ?
O2 c2 n21 120.7(4) . . ?
n21 c2 n21 118.7(8) 10_557 . ?
c2 n21 c22 122.9(7) . . ?
c2 n21 c21 119.0(6) . . ?
c22 n21 c21 117.2(7) . . ?
n21 c21 h21a 109.5 . . ?
n21 c21 h21b 109.5 . . ?
h21a c21 h21b 109.5 . . ?
n21 c21 h21c 109.5 . . ?
h21a c21 h21c 109.5 . . ?
h21b c21 h21c 109.5 . . ?
n21 c22 c23 113.6(9) . . ?
n21 c22 h22a 108.8 . . ?
c23 c22 h22a 108.8 . . ?
n21 c22 h22b 108.8 . . ?
c23 c22 h22b 108.8 . . ?
h22a c22 h22b 107.7 . . ?
c22 c23 c22 113.5(13) 10_557 . ?
c22 c23 h23a 108.9 10_557 . ?
c22 c23 h23a 108.9 . . ?
c22 c23 h23b 108.9 10_557 . ?
c22 c23 h23b 108.9 . . ?
h23a c23 h23b 107.7 . . ?

loop_
_geom_bond_atom_site_label_1
_geom_bond_atom_site_label_2
_geom_bond_distance
_geom_bond_site_symmetry_2
_geom_bond_publ_flag
La1 O1 2.368(4) . ?
La1 O1 2.368(4) 5 ?
La1 O1 2.368(4) 9_556 ?
La1 O1 2.368(4) 3 ?
La1 O1 2.368(4) 7_556 ?
La1 O1 2.368(4) 11_556 ?
O1 C1 1.288(7) . ?
C1 N11 1.334(8) . ?
C1 N12 1.337(8) . ?
N11 C11 1.461(8) . ?
N11 C13 1.470(8) . ?
N12 C12 1.447(8) . ?
N12 C15 1.458(8) . ?
C11 H11A 0.9800 . ?
C11 H11B 0.9800 . ?
C11 H11C 0.9800 . ?
C12 H12A 0.9800 . ?
C12 H12B 0.9800 . ?
C12 H12C 0.9800 . ?
C13 C14 1.478(10) . ?
C13 H13A 0.9900 . ?
C13 H13B 0.9900 . ?
C14 C15 1.520(10) . ?
C14 H14A 0.9900 . ?
C14 H14B 0.9900 . ?
C15 H15A 0.9900 . ?
C15 H15B 0.9900 . ?
O2 c2 1.215(11) . ?
c2 n21 1.351(7) 10_557 ?
c2 n21 1.351(7) . ?
n21 c22 1.436(10) . ?
n21 c21 1.466(10) . ?
c21 h21a 0.9800 . ?
c21 h21b 0.9800 . ?
c21 h21c 0.9800 . ?
c22 c23 1.458(12) . ?
c22 h22a 0.9900 . ?
c22 h22b 0.9900 . ?
c23 c22 1.458(12) 10_557 ?
c23 h23a 0.9900 . ?
c23 h23b 0.9900 . ?

loop_
_geom_torsion_atom_site_label_1
_geom_torsion_atom_site_label_2
_geom_torsion_atom_site_label_3
_geom_torsion_atom_site_label_4
_geom_torsion
_geom_torsion_site_symmetry_1
_geom_torsion_site_symmetry_2
_geom_torsion_site_symmetry_3
_geom_torsion_site_symmetry_4
_geom_torsion_publ_flag
O1 La1 O1 C1 -170.6(11) 5 . . . ?
O1 La1 O1 C1 99.3(11) 9_556 . . . ?
O1 La1 O1 C1 -80.7(11) 3 . . . ?
O1 La1 O1 C1 9.4(11) 11_556 . . . ?
La1 O1 C1 N11 -76.1(12) . . . . ?
La1 O1 C1 N12 104.0(11) . . . . ?
O1 C1 N11 C11 -4.1(9) . . . . ?
N12 C1 N11 C11 175.8(6) . . . . ?
O1 C1 N11 C13 -177.2(5) . . . . ?
N12 C1 N11 C13 2.7(9) . . . . ?
O1 C1 N12 C12 9.9(8) . . . . ?
N11 C1 N12 C12 -170.0(5) . . . . ?
O1 C1 N12 C15 174.7(5) . . . . ?
N11 C1 N12 C15 -5.1(8) . . . . ?
C1 N11 C13 C14 -25.8(8) . . . . ?
C11 N11 C13 C14 160.9(6) . . . . ?
N11 C13 C14 C15 49.7(8) . . . . ?
C1 N12 C15 C14 29.4(9) . . . . ?
C12 N12 C15 C14 -164.9(6) . . . . ?
C13 C14 C15 N12 -51.7(8) . . . . ?
O2 c2 n21 c22 176.1(8) . . . . ?
n21 c2 n21 c22 -3.9(14) 10_557 . . . ?
O2 c2 n21 c21 7.0(13) . . . . ?
n21 c2 n21 c21 -172.9(6) 10_557 . . . ?
c2 n21 c22 c23 23.4(14) . . . . ?
c21 n21 c22 c23 -167.4(11) . . . . ?
n21 c22 c23 c22 -42(2) . . . 10_557 ?
